data_7123117
loop_
_publ_author_name
'Kamlar, Martin'
'Franc, Michael'
'Cisarova, Ivana'
'Gyepes, Robert'
'Vesely, Jan'

_publ_section_title
;
 Formal [3+2] cycloaddition of vinylcyclopropane azlactones to enals using
 synergistic catalysis
;
_journal_name_full 'Chemical Communications'
_journal_paper_doi 10.1039/C8CC06500D
_journal_year 2019
_chemical_absolute_configuration ad
_chemical_compound_source 'synthesized by the authors'
_chemical_formula_moiety 'C22 H18 Br N O3'
_chemical_formula_sum 'C22 H18 Br N O3'
_chemical_formula_weight 424.28
_space_group_crystal_system monoclinic
_space_group_IT_number 4
_space_group_name_Hall 'P 2yb'
_space_group_name_H-M_alt 'P 1 21 1'
_symmetry_space_group_name_Hall 'P 2yb'
_symmetry_space_group_name_H-M 'P 1 21 1'
_atom_sites_solution_hydrogens geom
_audit_creation_method SHELXL-2018/1
_audit_update_record
;
2019-02-17 deposited with the CCDC.    2019-03-05 downloaded from the CCDC.
;
_cell_angle_alpha 90
_cell_angle_beta 90.017(3)
_cell_angle_gamma 90
_cell_formula_units_Z 2
_cell_length_a 12.3124(6)
_cell_length_b 6.3961(3)
_cell_length_c 12.5551(6)
_cell_measurement_reflns_used 7483
_cell_measurement_temperature 120(2)
_cell_measurement_theta_max 63.9711
_cell_measurement_theta_min 3.5203
_cell_volume 988.73(8)
_computing_cell_refinement 'SAINT V8.38A (Bruker AXS Inc., 2017)'
_computing_data_collection 'Bruker Instrument Service vV6.2.6'
_computing_data_reduction 'SAINT V8.38A (Bruker AXS Inc., 2017)'
_computing_structure_refinement 'SHELXL-2018/1 (Sheldrick, 2018)'
_computing_structure_solution 'SHELXT 2014/5 (Sheldrick, 2014)'
_diffrn_ambient_temperature 120(2)
_diffrn_measured_fraction_theta_full 0.993
_diffrn_measured_fraction_theta_max 0.993
_diffrn_measurement_device_type 'Bruker D8 VENTURE Kappa Duo PHOTON 100 CMOS'
_diffrn_measurement_method '\f and \w scans'
_diffrn_radiation_monochromator 'Helios Cu  multilayer optic'
_diffrn_radiation_type CuK\a
_diffrn_radiation_wavelength 1.54178
_diffrn_reflns_av_R_equivalents 0.0601
_diffrn_reflns_av_unetI/netI 0.0497
_diffrn_reflns_Laue_measured_fraction_full 0.993
_diffrn_reflns_Laue_measured_fraction_max 0.993
_diffrn_reflns_limit_h_max 14
_diffrn_reflns_limit_h_min -14
_diffrn_reflns_limit_k_max 7
_diffrn_reflns_limit_k_min -7
_diffrn_reflns_limit_l_max 14
_diffrn_reflns_limit_l_min -14
_diffrn_reflns_number 13789
_diffrn_reflns_point_group_measured_fraction_full 0.991
_diffrn_reflns_point_group_measured_fraction_max 0.991
_diffrn_reflns_theta_full 65.606
_diffrn_reflns_theta_max 65.606
_diffrn_reflns_theta_min 3.520
_diffrn_source 'I\mS  micro-focus sealed tube'
_exptl_absorpt_coefficient_mu 3.009
_exptl_absorpt_correction_T_max 0.91
_exptl_absorpt_correction_T_min 0.68
_exptl_absorpt_correction_type multi-scan
_exptl_absorpt_process_details
;
SADABS-2016/2 - Bruker AXS area detector scaling and absorption correction
;
_exptl_crystal_colour colourless
_exptl_crystal_density_diffrn 1.425
_exptl_crystal_description plate
_exptl_crystal_F_000 432
_exptl_crystal_size_max 0.363
_exptl_crystal_size_mid 0.172
_exptl_crystal_size_min 0.032
_refine_diff_density_max 0.614
_refine_diff_density_min -0.398
_refine_diff_density_rms 0.079
_refine_ls_abs_structure_details
;
 Flack x determined using 1094 quotients [(I+)-(I-)]/[(I+)+(I-)]
 (Parsons, Flack and Wagner, Acta Cryst. B69 (2013) 249-259).
;
_refine_ls_abs_structure_Flack 0.02(2)
_refine_ls_extinction_method none
_refine_ls_goodness_of_fit_ref 1.149
_refine_ls_hydrogen_treatment constr
_refine_ls_matrix_type full
_refine_ls_number_parameters 244
_refine_ls_number_reflns 3381
_refine_ls_number_restraints 7
_refine_ls_restrained_S_all 1.151
_refine_ls_R_factor_all 0.0728
_refine_ls_R_factor_gt 0.0602
_refine_ls_shift/su_max 0.000
_refine_ls_shift/su_mean 0.000
_refine_ls_structure_factor_coef Fsqd
_refine_ls_weighting_details 'w=1/[\s^2^(Fo^2^)+(0.0609P)^2^+1.4441P] where P=(Fo^2^+2Fc^2^)/3'
_refine_ls_weighting_scheme calc
_refine_ls_wR_factor_gt 0.1450
_refine_ls_wR_factor_ref 0.1528
_reflns_Friedel_coverage 0.817
_reflns_Friedel_fraction_full 0.989
_reflns_Friedel_fraction_max 0.989
_reflns_number_gt 2908
_reflns_number_total 3381
_reflns_threshold_expression 'I > 2\s(I)'
_cod_data_source_file c8cc06500d2.cif
_cod_data_source_block fm591_2_minor_vesely
_cod_database_code 7123117
_shelx_shelxl_version_number 2018/1
_shelx_space_group_comment
;
The symmetry employed for this shelxl refinement is uniquely defined
by the following loop, which should always be used as a source of
symmetry information in preference to the above space-group names.
They are only intended as comments.
;
_shelx_estimated_absorpt_t_min 0.408
_shelx_estimated_absorpt_t_max 0.910

loop_
_space_group_symop_operation_xyz
'x, y, z'
'-x, y+1/2, -z'

loop_
_atom_site_label
_atom_site_type_symbol
_atom_site_fract_x
_atom_site_fract_y
_atom_site_fract_z
_atom_site_U_iso_or_equiv
_atom_site_adp_type
_atom_site_occupancy
_atom_site_site_symmetry_order
_atom_site_calc_flag
_atom_site_refinement_flags_posn
_atom_site_refinement_flags_adp
Br1 Br 0.12302(10) -0.01069(19) 0.97134(8) 0.0792(5) Uani 1 1 d . .
O1 O 0.4624(4) 0.4469(8) 0.6350(5) 0.0447(14) Uani 1 1 d . .
O2 O 0.4060(4) 0.2470(9) 0.4983(6) 0.0541(16) Uani 1 1 d . .
O3 O -0.0250(4) 0.4567(10) 0.5033(6) 0.0558(15) Uani 1 1 d . .
N1 N 0.3520(5) 0.7282(9) 0.6212(5) 0.0361(15) Uani 1 1 d . .
C1 C 0.4314(6) 0.6451(12) 0.6691(7) 0.0415(19) Uani 1 1 d . .
C2 C 0.3950(6) 0.4025(13) 0.5498(7) 0.043(2) Uani 1 1 d . .
C3 C 0.3150(6) 0.5794(11) 0.5415(7) 0.0371(18) Uani 1 1 d . .
C4 C 0.1967(5) 0.5094(11) 0.5618(6) 0.0354(16) Uani 1 1 d . .
H4 H 0.152106 0.639112 0.569830 0.042 Uiso 1 1 calc R U
C5 C 0.1633(6) 0.4071(11) 0.4566(7) 0.0414(19) Uani 1 1 d . .
H5 H 0.190962 0.260129 0.457526 0.050 Uiso 1 1 calc R U
C6 C 0.2272(6) 0.5280(13) 0.3683(7) 0.046(2) Uani 1 1 d . .
H6 H 0.269950 0.424023 0.326125 0.056 Uiso 1 1 calc R U
C7 C 0.3060(7) 0.6650(14) 0.4280(7) 0.050(2) Uani 1 1 d . .
H7A H 0.279430 0.811058 0.429397 0.060 Uiso 1 1 calc R U
H7AB H 0.377899 0.662688 0.392826 0.060 Uiso 1 1 calc R U
C8 C 0.4953(7) 0.7310(14) 0.7572(8) 0.048(2) Uani 1 1 d . .
C9 C 0.5699(10) 0.611(2) 0.8094(12) 0.089(4) Uani 1 1 d . .
H9 H 0.583992 0.472396 0.785505 0.106 Uiso 1 1 calc R U
C10 C 0.6242(15) 0.688(3) 0.8956(15) 0.123(6) Uani 1 1 d . .
H10 H 0.674519 0.600935 0.932164 0.147 Uiso 1 1 calc R U
C11 C 0.6074(12) 0.885(3) 0.9294(11) 0.105(6) Uani 1 1 d . .
H11 H 0.644456 0.934909 0.990691 0.126 Uiso 1 1 calc R U
C12 C 0.5356(10) 1.015(3) 0.8745(10) 0.089(4) Uani 1 1 d . .
H12 H 0.526592 1.156983 0.895186 0.107 Uiso 1 1 calc R U
C13 C 0.4771(8) 0.9331(16) 0.7886(8) 0.060(3) Uani 1 1 d . .
H13 H 0.425212 1.016777 0.752255 0.072 Uiso 1 1 calc R U
C14 C 0.1799(5) 0.3802(11) 0.6614(6) 0.0333(17) Uani 1 1 d . .
C15 C 0.2084(6) 0.1715(11) 0.6684(6) 0.0351(17) Uani 1 1 d . .
H15 H 0.238901 0.104643 0.607859 0.042 Uiso 1 1 calc R U
C16 C 0.1940(6) 0.0587(12) 0.7595(7) 0.044(2) Uani 1 1 d . .
H16 H 0.215929 -0.083599 0.762358 0.052 Uiso 1 1 calc R U
C17 C 0.1478(7) 0.1513(14) 0.8471(7) 0.048(2) Uani 1 1 d . .
C18 C 0.1199(7) 0.3617(14) 0.8446(7) 0.051(2) Uani 1 1 d . .
H18 H 0.091224 0.428689 0.905942 0.061 Uiso 1 1 calc R U
C19 C 0.1347(6) 0.4700(14) 0.7521(6) 0.0447(18) Uani 1 1 d . .
H19 H 0.113263 0.612558 0.749566 0.054 Uiso 1 1 calc R U
C20 C 0.0418(8) 0.3975(13) 0.4394(8) 0.052(2) Uani 1 1 d . .
H20 H 0.016208 0.341368 0.373957 0.063 Uiso 1 1 calc R U
C21 C 0.1539(8) 0.6436(19) 0.2932(9) 0.069(3) Uani 1 1 d . .
H21 H 0.109663 0.751829 0.321581 0.083 Uiso 1 1 calc R U
C22 C 0.1469(10) 0.606(3) 0.1924(11) 0.100(5) Uani 1 1 d . U
H22A H 0.190028 0.498452 0.161493 0.120 Uiso 1 1 calc R U
H22B H 0.098749 0.684819 0.149250 0.120 Uiso 1 1 calc R U

loop_
_atom_site_aniso_label
_atom_site_aniso_U_11
_atom_site_aniso_U_22
_atom_site_aniso_U_33
_atom_site_aniso_U_23
_atom_site_aniso_U_13
_atom_site_aniso_U_12
Br1 0.0933(8) 0.0831(8) 0.0613(6) 0.0170(7) 0.0267(5) -0.0218(7)
O1 0.030(2) 0.026(3) 0.078(4) 0.014(3) 0.016(3) 0.008(2)
O2 0.037(3) 0.037(3) 0.088(5) -0.006(3) 0.031(3) -0.003(2)
O3 0.038(3) 0.038(3) 0.092(4) 0.006(3) 0.002(3) -0.004(3)
N1 0.022(3) 0.028(3) 0.058(4) 0.012(3) 0.010(3) 0.001(2)
C1 0.033(4) 0.036(4) 0.056(5) 0.016(4) 0.018(4) 0.001(3)
C2 0.032(4) 0.037(4) 0.059(5) 0.002(4) 0.020(4) -0.006(3)
C3 0.033(4) 0.021(3) 0.057(5) 0.002(3) 0.009(4) 0.001(3)
C4 0.029(3) 0.016(3) 0.061(4) 0.002(4) 0.007(3) 0.004(3)
C5 0.044(4) 0.027(4) 0.053(5) 0.002(3) -0.004(4) 0.005(3)
C6 0.037(4) 0.049(5) 0.054(5) 0.009(4) 0.004(4) 0.011(4)
C7 0.057(5) 0.036(4) 0.058(5) 0.011(4) 0.006(4) -0.001(4)
C8 0.034(4) 0.052(5) 0.060(6) 0.018(4) 0.009(4) -0.005(4)
C9 0.077(8) 0.086(8) 0.104(10) 0.033(7) -0.027(8) 0.006(6)
C10 0.129(14) 0.125(14) 0.114(13) 0.025(12) -0.049(11) -0.006(12)
C11 0.084(9) 0.169(19) 0.060(7) 0.011(9) -0.020(7) -0.038(10)
C12 0.085(8) 0.106(10) 0.077(7) -0.028(8) 0.018(7) -0.041(9)
C13 0.048(5) 0.068(7) 0.065(6) -0.004(5) 0.006(4) -0.010(5)
C14 0.023(3) 0.027(3) 0.050(5) 0.001(3) 0.008(3) 0.003(3)
C15 0.031(4) 0.029(4) 0.046(4) -0.002(3) 0.014(3) -0.005(3)
C16 0.038(4) 0.029(4) 0.065(6) -0.001(3) 0.017(4) -0.002(3)
C17 0.039(4) 0.050(5) 0.054(5) 0.002(4) 0.011(4) -0.026(4)
C18 0.051(5) 0.050(5) 0.051(5) -0.011(4) 0.015(4) -0.007(4)
C19 0.041(4) 0.031(4) 0.062(5) -0.013(5) 0.013(4) -0.001(4)
C20 0.053(5) 0.039(4) 0.065(6) 0.010(4) -0.004(5) -0.009(4)
C21 0.046(5) 0.091(8) 0.069(7) 0.030(6) 0.017(5) 0.015(5)
C22 0.061(7) 0.162(13) 0.076(8) 0.047(8) 0.008(6) 0.026(7)

loop_
_atom_type_symbol
_atom_type_description
_atom_type_scat_dispersion_real
_atom_type_scat_dispersion_imag
_atom_type_scat_source
C C 0.0181 0.0091 'International Tables Vol C Tables 4.2.6.8 and 6.1.1.4'
H H 0.0000 0.0000 'International Tables Vol C Tables 4.2.6.8 and 6.1.1.4'
Br Br -0.6763 1.2805 'International Tables Vol C Tables 4.2.6.8 and 6.1.1.4'
N N 0.0311 0.0180 'International Tables Vol C Tables 4.2.6.8 and 6.1.1.4'
O O 0.0492 0.0322 'International Tables Vol C Tables 4.2.6.8 and 6.1.1.4'

loop_
_geom_angle_atom_site_label_1
_geom_angle_atom_site_label_2
_geom_angle_atom_site_label_3
_geom_angle
C2 O1 C1 105.1(6)
C1 N1 C3 107.1(6)
N1 C1 O1 116.7(8)
N1 C1 C8 128.1(8)
O1 C1 C8 115.2(7)
O2 C2 O1 121.4(8)
O2 C2 C3 131.6(9)
O1 C2 C3 106.9(7)
N1 C3 C2 103.9(6)
N1 C3 C7 115.4(6)
C2 C3 C7 112.4(7)
N1 C3 C4 111.8(6)
C2 C3 C4 112.8(6)
C7 C3 C4 100.9(7)
C14 C4 C5 116.3(6)
C14 C4 C3 115.1(6)
C5 C4 C3 103.6(6)
C14 C4 H4 107.1
C5 C4 H4 107.1
C3 C4 H4 107.1
C20 C5 C4 114.0(7)
C20 C5 C6 114.6(7)
C4 C5 C6 105.4(6)
C20 C5 H5 107.5
C4 C5 H5 107.5
C6 C5 H5 107.5
C21 C6 C7 114.4(8)
C21 C6 C5 112.7(7)
C7 C6 C5 105.0(7)
C21 C6 H6 108.2
C7 C6 H6 108.2
C5 C6 H6 108.2
C6 C7 C3 107.6(7)
C6 C7 H7A 110.2
C3 C7 H7A 110.2
C6 C7 H7AB 110.2
C3 C7 H7AB 110.2
H7A C7 H7AB 108.5
C9 C8 C13 120.3(11)
C9 C8 C1 120.8(10)
C13 C8 C1 118.9(8)
C10 C9 C8 120.5(15)
C10 C9 H9 119.8
C8 C9 H9 119.8
C11 C10 C9 120.9(16)
C11 C10 H10 119.5
C9 C10 H10 119.5
C10 C11 C12 120.0(14)
C10 C11 H11 120.0
C12 C11 H11 120.0
C11 C12 C13 118.8(15)
C11 C12 H12 120.6
C13 C12 H12 120.6
C8 C13 C12 119.4(12)
C8 C13 H13 120.3
C12 C13 H13 120.3
C15 C14 C19 116.6(7)
C15 C14 C4 123.0(7)
C19 C14 C4 120.4(7)
C16 C15 C14 122.1(7)
C16 C15 H15 119.0
C14 C15 H15 119.0
C15 C16 C17 119.8(8)
C15 C16 H16 120.1
C17 C16 H16 120.1
C16 C17 C18 120.1(8)
C16 C17 Br1 119.3(7)
C18 C17 Br1 120.5(7)
C19 C18 C17 118.6(8)
C19 C18 H18 120.7
C17 C18 H18 120.7
C18 C19 C14 122.7(8)
C18 C19 H19 118.6
C14 C19 H19 118.6
O3 C20 C5 124.4(9)
O3 C20 H20 117.8
C5 C20 H20 117.8
C22 C21 C6 124.2(11)
C22 C21 H21 117.9
C6 C21 H21 117.9
C21 C22 H22A 120.0
C21 C22 H22B 120.0
H22A C22 H22B 120.0

loop_
_geom_bond_atom_site_label_1
_geom_bond_atom_site_label_2
_geom_bond_distance
Br1 C17 1.897(9)
O1 C2 1.384(11)
O1 C1 1.391(10)
O2 C2 1.194(10)
O3 C20 1.210(11)
N1 C1 1.265(10)
N1 C3 1.453(10)
C1 C8 1.464(13)
C2 C3 1.503(11)
C3 C7 1.530(12)
C3 C4 1.545(10)
C4 C14 1.514(10)
C4 C5 1.530(11)
C4 H4 1.0000
C5 C20 1.513(13)
C5 C6 1.565(12)
C5 H5 1.0000
C6 C21 1.501(13)
C6 C7 1.506(13)
C6 H6 1.0000
C7 H7A 0.9900
C7 H7AB 0.9900
C8 C9 1.365(14)
C8 C13 1.370(14)
C9 C10 1.36(2)
C9 H9 0.9500
C10 C11 1.35(2)
C10 H10 0.9500
C11 C12 1.40(2)
C11 H11 0.9500
C12 C13 1.399(15)
C12 H12 0.9500
C13 H13 0.9500
C14 C15 1.383(10)
C14 C19 1.391(10)
C15 C16 1.364(11)
C15 H15 0.9500
C16 C17 1.373(12)
C16 H16 0.9500
C17 C18 1.389(13)
C18 C19 1.364(13)
C18 H18 0.9500
C19 H19 0.9500
C20 H20 0.9500
C21 C22 1.290(18)
C21 H21 0.9500
C22 H22A 0.9500
C22 H22B 0.9500
